data_7155206
loop_
_publ_author_name
'Mai, Shaoyu'
'Zhao, Yingwei'
'Song, Qiuling'

_publ_section_title
;
 Chemoselective acylation of benzimidazoles with phenylacetic acids under
 different Cu catalysts to give fused five-membered N-heterocycles or
 tertiary amides.
;
_journal_issue 37
_journal_name_full 'Organic &amp; biomolecular chemistry'
_journal_page_first 8685
_journal_page_last 8690
_journal_paper_doi 10.1039/c6ob01167e
_journal_volume 14
_journal_year 2016
_chemical_formula_moiety 'C16 H12 N2 O'
_chemical_formula_sum 'C16 H12 N2 O'
_chemical_formula_weight 248.28
_chemical_name_systematic 7,8-dimethyl-11H-benzo[4,5]imidazo[1,2-a]indol-11-one
_space_group_crystal_system monoclinic
_space_group_IT_number 14
_space_group_name_Hall '-P 2ybc'
_space_group_name_H-M_alt 'P 1 21/c 1'
_symmetry_space_group_name_Hall '-P 2ybc'
_symmetry_space_group_name_H-M 'P 1 21/c 1'
_atom_sites_solution_hydrogens geom
_atom_sites_solution_primary iterative
_audit_creation_date 2015-09-19
_audit_creation_method
;
Olex2 1.2
(compiled 2014.11.28 svn.r3106 for OlexSys, GUI svn.r4998)
;
_audit_update_record
;
2016-03-11 deposited with the CCDC.
2016-07-12 downloaded from the CCDC.
;
_cell_angle_alpha 90
_cell_angle_beta 98.551(6)
_cell_angle_gamma 90
_cell_formula_units_Z 4
_cell_length_a 7.0964(5)
_cell_length_b 11.9998(8)
_cell_length_c 14.4434(11)
_cell_measurement_reflns_used 1977
_cell_measurement_temperature 298(2)
_cell_measurement_theta_max 27.0450
_cell_measurement_theta_min 3.3500
_cell_volume 1216.26(15)
_computing_cell_refinement
;
CrysAlisPro, Agilent Technologies,
Version 1.171.36.32 (release 02-08-2013 CrysAlis171 .NET)
(compiled Aug  2 2013,16:46:58)
;
_computing_data_collection
;
CrysAlisPro, Agilent Technologies,
Version 1.171.36.32 (release 02-08-2013 CrysAlis171 .NET)
(compiled Aug  2 2013,16:46:58)
;
_computing_data_reduction
;
CrysAlisPro, Agilent Technologies,
Version 1.171.36.32 (release 02-08-2013 CrysAlis171 .NET)
(compiled Aug  2 2013,16:46:58)
;
_computing_molecular_graphics 'Olex2 (Dolomanov et al., 2009)'
_computing_publication_material 'Olex2 (Dolomanov et al., 2009)'
_computing_structure_refinement 'ShelXL (Sheldrick, 2008)'
_computing_structure_solution
;
Superflip (Palatinus & Chapuis, 2007;Palatinus & van der Lee, 2008;
Palatinus et al., 2012)
;
_diffrn_ambient_temperature 298.15
_diffrn_detector_area_resol_mean 16.1213
_diffrn_measured_fraction_theta_full 0.998
_diffrn_measured_fraction_theta_max 0.881
_diffrn_measurement_details
;
  1 omega  -39.00   48.00   1.0000    1.3700
omega____ theta____ kappa____ phi______ frames
    -       18.1991  -77.0000 -180.0000 87

  2 omega    4.00   83.00   1.0000    1.3700
omega____ theta____ kappa____ phi______ frames
    -       18.1991   57.0000  -60.0000 79

  3 omega   60.00   86.00   1.0000    1.3700
omega____ theta____ kappa____ phi______ frames
    -       18.1991   57.0000  -30.0000 26

  4 omega  -10.00   16.00   1.0000    1.3700
omega____ theta____ kappa____ phi______ frames
    -      -18.9804  -99.0000  -60.0000 26

  5 omega  -12.00   58.00   1.0000    1.3700
omega____ theta____ kappa____ phi______ frames
    -       18.1991   77.0000  150.0000 70

  6 omega   35.00   94.00   1.0000    1.3700
omega____ theta____ kappa____ phi______ frames
    -       18.1991  178.0000   60.0000 59
;
_diffrn_measurement_device_type 'Xcalibur, Eos, Gemini'
_diffrn_measurement_method '\w scans'
_diffrn_orient_matrix_UB_11 0.0012130000
_diffrn_orient_matrix_UB_12 0.0192843000
_diffrn_orient_matrix_UB_13 0.0464356000
_diffrn_orient_matrix_UB_21 -0.0032729000
_diffrn_orient_matrix_UB_22 0.0559109000
_diffrn_orient_matrix_UB_23 -0.0162216000
_diffrn_orient_matrix_UB_31 -0.1010653000
_diffrn_orient_matrix_UB_32 -0.0015803000
_diffrn_orient_matrix_UB_33 -0.0062333000
_diffrn_radiation_monochromator graphite
_diffrn_radiation_type MoK\a
_diffrn_radiation_wavelength 0.71073
_diffrn_reflns_av_R_equivalents 0.0303
_diffrn_reflns_av_unetI/netI 0.0384
_diffrn_reflns_Laue_measured_fraction_full 0.998
_diffrn_reflns_Laue_measured_fraction_max 0.881
_diffrn_reflns_limit_h_max 9
_diffrn_reflns_limit_h_min -9
_diffrn_reflns_limit_k_max 16
_diffrn_reflns_limit_k_min -14
_diffrn_reflns_limit_l_max 18
_diffrn_reflns_limit_l_min -18
_diffrn_reflns_number 8165
_diffrn_reflns_point_group_measured_fraction_full 0.998
_diffrn_reflns_point_group_measured_fraction_max 0.881
_diffrn_reflns_theta_full 25.242
_diffrn_reflns_theta_max 28.954
_diffrn_reflns_theta_min 3.320
_diffrn_source 'Enhance (Mo) X-ray Source'
_exptl_absorpt_coefficient_mu 0.087
_exptl_absorpt_correction_T_max 1.00000
_exptl_absorpt_correction_T_min 0.63254
_exptl_absorpt_correction_type multi-scan
_exptl_absorpt_process_details
;
CrysAlisPro, Agilent Technologies,
Version 1.171.36.32 (release 02-08-2013 CrysAlis171 .NET)
(compiled Aug  2 2013,16:46:58)
Empirical absorption correction using spherical harmonics,
 implemented in SCALE3 ABSPACK scaling algorithm.
;
_exptl_crystal_colour 'light red'
_exptl_crystal_density_diffrn 1.356
_exptl_crystal_F_000 520
_exptl_crystal_size_max 0.1
_exptl_crystal_size_mid 0.1
_exptl_crystal_size_min 0.05
_refine_diff_density_max 0.156
_refine_diff_density_min -0.150
_refine_diff_density_rms 0.037
_refine_ls_extinction_coef 0.091(6)
_refine_ls_extinction_expression Fc^*^=kFc[1+0.001xFc^2^\l^3^/sin(2\q)]^-1/4^
_refine_ls_extinction_method SHELXL
_refine_ls_goodness_of_fit_ref 1.051
_refine_ls_hydrogen_treatment constr
_refine_ls_matrix_type full
_refine_ls_number_parameters 175
_refine_ls_number_reflns 2835
_refine_ls_number_restraints 0
_refine_ls_restrained_S_all 1.051
_refine_ls_R_factor_all 0.0793
_refine_ls_R_factor_gt 0.0528
_refine_ls_shift/su_max 0.000
_refine_ls_shift/su_mean 0.000
_refine_ls_structure_factor_coef Fsqd
_refine_ls_weighting_details 'w=1/[\s^2^(Fo^2^)+(0.0524P)^2^+0.1669P] where P=(Fo^2^+2Fc^2^)/3'
_refine_ls_weighting_scheme calc
_refine_ls_wR_factor_gt 0.1149
_refine_ls_wR_factor_ref 0.1286
_reflns_Friedel_coverage 0.000
_reflns_number_gt 2031
_reflns_number_total 2835
_reflns_threshold_expression 'I > 2\s(I)'
_cod_data_source_file c6ob01167e2.cif
_cod_data_source_block exp_861
_cod_depositor_comments 'Adding full bibliography for 7155206.cif.'
_cod_original_cell_volume 1216.27(15)
_cod_database_code 7155206
_shelxl_version_number 2014-3
_shelx_space_group_comment
;
The symmetry employed for this shelxl refinement is uniquely defined
by the following loop, which should always be used as a source of
symmetry information in preference to the above space-group names.
They are only intended as comments.
;
_shelx_estimated_absorpt_t_max 0.996
_shelx_estimated_absorpt_t_min 0.991
_reflns_odcompleteness_completeness 99.66
_reflns_odcompleteness_iscentric 1
_reflns_odcompleteness_theta 26.32
_olex2_refinement_description
;
1. Fixed Uiso
 At 1.2 times of:
  All C(H) groups
 At 1.5 times of:
  All C(H,H,H) groups
2.a Aromatic/amide H refined with riding coordinates:
 C4(H4), C7(H7), C10(H10), C11(H11), C12(H12), C13(H13)
2.b Idealised Me refined as rotating group:
 C15(H15A,H15B,H15C), C16(H16A,H16B,H16C)
;
_olex2_submission_special_instructions 'No special instructions were received'

loop_
_space_group_symop_operation_xyz
'x, y, z'
'-x, y+1/2, -z+1/2'
'-x, -y, -z'
'x, -y-1/2, z-1/2'

loop_
_atom_site_label
_atom_site_type_symbol
_atom_site_fract_x
_atom_site_fract_y
_atom_site_fract_z
_atom_site_U_iso_or_equiv
_atom_site_adp_type
_atom_site_occupancy
_atom_site_site_symmetry_order
_atom_site_calc_flag
_atom_site_refinement_flags_posn
C1 C 0.1299(2) 0.39598(14) 0.30963(11) 0.0515(4) Uani 1 1 d .
C2 C 0.1821(2) 0.48816(14) 0.37754(10) 0.0463(4) Uani 1 1 d .
C3 C 0.2551(2) 0.62302(13) 0.47005(11) 0.0455(4) Uani 1 1 d .
C4 C 0.2959(2) 0.72687(14) 0.51102(13) 0.0539(4) Uani 1 1 d .
H4 H 0.2906 0.7905 0.4740 0.065 Uiso 1 1 calc R
C5 C 0.3442(2) 0.73485(14) 0.60656(12) 0.0527(4) Uani 1 1 d .
C6 C 0.3516(2) 0.63779(14) 0.66293(11) 0.0515(4) Uani 1 1 d .
C7 C 0.3136(2) 0.53388(13) 0.62295(10) 0.0459(4) Uani 1 1 d .
H7 H 0.3201 0.4700 0.6597 0.055 Uiso 1 1 calc R
C8 C 0.26588(19) 0.52784(12) 0.52689(10) 0.0398(4) Uani 1 1 d .
C9 C 0.19311(18) 0.32495(12) 0.46188(9) 0.0391(4) Uani 1 1 d .
C10 C 0.2116(2) 0.24861(14) 0.53267(11) 0.0490(4) Uani 1 1 d .
H10 H 0.2453 0.2698 0.5949 0.059 Uiso 1 1 calc R
C11 C 0.1781(2) 0.13805(14) 0.50777(12) 0.0583(5) Uani 1 1 d .
H11 H 0.1916 0.0839 0.5544 0.070 Uiso 1 1 calc R
C12 C 0.1254(3) 0.10592(14) 0.41608(13) 0.0596(5) Uani 1 1 d .
H12 H 0.1036 0.0310 0.4017 0.072 Uiso 1 1 calc R
C13 C 0.1048(2) 0.18463(15) 0.34519(12) 0.0551(5) Uani 1 1 d .
H13 H 0.0681 0.1636 0.2832 0.066 Uiso 1 1 calc R
C14 C 0.1397(2) 0.29447(13) 0.36855(10) 0.0446(4) Uani 1 1 d .
C15 C 0.3878(3) 0.84741(15) 0.65069(15) 0.0733(6) Uani 1 1 d .
H15A H 0.3794 0.9032 0.6027 0.110 Uiso 1 1 calc GR
H15B H 0.5142 0.8470 0.6854 0.110 Uiso 1 1 calc GR
H15C H 0.2976 0.8638 0.6922 0.110 Uiso 1 1 calc GR
C16 C 0.3985(3) 0.64712(18) 0.76744(13) 0.0751(6) Uani 1 1 d .
H16A H 0.3950 0.5745 0.7950 0.113 Uiso 1 1 calc GR
H16B H 0.3069 0.6945 0.7905 0.113 Uiso 1 1 calc GR
H16C H 0.5236 0.6783 0.7837 0.113 Uiso 1 1 calc GR
N1 N 0.2008(2) 0.59589(12) 0.37604(9) 0.0540(4) Uani 1 1 d .
N2 N 0.21810(16) 0.44164(10) 0.46515(8) 0.0411(3) Uani 1 1 d .
O1 O 0.0901(2) 0.40372(12) 0.22544(8) 0.0777(4) Uani 1 1 d .

loop_
_atom_site_aniso_label
_atom_site_aniso_U_11
_atom_site_aniso_U_22
_atom_site_aniso_U_33
_atom_site_aniso_U_23
_atom_site_aniso_U_13
_atom_site_aniso_U_12
C1 0.0561(9) 0.0644(11) 0.0346(9) 0.0021(7) 0.0091(6) 0.0046(8)
C2 0.0508(9) 0.0535(10) 0.0352(8) 0.0090(7) 0.0083(6) 0.0069(8)
C3 0.0447(8) 0.0475(9) 0.0460(9) 0.0061(7) 0.0128(6) 0.0052(7)
C4 0.0530(10) 0.0432(10) 0.0694(12) 0.0050(8) 0.0220(8) 0.0043(8)
C5 0.0396(8) 0.0516(10) 0.0683(11) -0.0101(8) 0.0125(7) 0.0007(7)
C6 0.0408(8) 0.0582(11) 0.0539(10) -0.0109(8) 0.0019(7) 0.0042(8)
C7 0.0453(8) 0.0505(10) 0.0402(8) 0.0019(7) 0.0006(6) 0.0053(7)
C8 0.0355(7) 0.0419(9) 0.0421(8) 0.0000(6) 0.0061(6) 0.0026(6)
C9 0.0353(7) 0.0443(9) 0.0374(8) 0.0013(6) 0.0043(5) 0.0033(6)
C10 0.0540(9) 0.0500(10) 0.0417(8) 0.0036(7) 0.0024(6) 0.0043(8)
C11 0.0679(11) 0.0482(10) 0.0593(11) 0.0080(8) 0.0114(8) 0.0018(9)
C12 0.0643(11) 0.0460(10) 0.0703(12) -0.0077(9) 0.0162(9) -0.0050(8)
C13 0.0533(9) 0.0628(12) 0.0499(10) -0.0132(8) 0.0103(7) -0.0037(8)
C14 0.0415(8) 0.0544(10) 0.0381(8) -0.0013(7) 0.0069(6) 0.0019(7)
C15 0.0634(12) 0.0572(12) 0.1005(16) -0.0217(11) 0.0158(10) -0.0039(10)
C16 0.0831(13) 0.0786(14) 0.0575(12) -0.0216(10) -0.0095(9) 0.0033(11)
N1 0.0664(9) 0.0514(9) 0.0463(8) 0.0098(6) 0.0153(6) 0.0076(7)
N2 0.0445(7) 0.0443(7) 0.0338(7) 0.0038(5) 0.0031(5) 0.0032(6)
O1 0.1124(11) 0.0885(10) 0.0311(7) 0.0042(6) 0.0070(6) 0.0027(8)

loop_
_atom_type_symbol
_atom_type_description
_atom_type_scat_dispersion_real
_atom_type_scat_dispersion_imag
_atom_type_scat_source
C C 0.0033 0.0016 'International Tables Vol C Tables 4.2.6.8 and 6.1.1.4'
H H 0.0000 0.0000 'International Tables Vol C Tables 4.2.6.8 and 6.1.1.4'
N N 0.0061 0.0033 'International Tables Vol C Tables 4.2.6.8 and 6.1.1.4'
O O 0.0106 0.0060 'International Tables Vol C Tables 4.2.6.8 and 6.1.1.4'

loop_
_geom_angle_atom_site_label_1
_geom_angle_atom_site_label_2
_geom_angle_atom_site_label_3
_geom_angle
C14 C1 C2 104.28(12)
O1 C1 C2 127.10(15)
O1 C1 C14 128.62(16)
N1 C2 C1 138.09(14)
N1 C2 N2 114.49(14)
N2 C2 C1 107.42(13)
C4 C3 C8 119.40(15)
C4 C3 N1 129.31(14)
N1 C3 C8 111.30(14)
C3 C4 H4 120.2
C5 C4 C3 119.62(15)
C5 C4 H4 120.2
C4 C5 C6 120.11(15)
C4 C5 C15 119.48(16)
C6 C5 C15 120.41(16)
C5 C6 C16 120.01(16)
C7 C6 C5 120.83(15)
C7 C6 C16 119.16(16)
C6 C7 H7 121.0
C8 C7 C6 118.05(14)
C8 C7 H7 121.0
C7 C8 C3 121.98(14)
N2 C8 C3 104.26(13)
N2 C8 C7 133.75(14)
C10 C9 C14 122.05(15)
C10 C9 N2 130.04(13)
C14 C9 N2 107.90(12)
C9 C10 H10 121.5
C9 C10 C11 117.03(15)
C11 C10 H10 121.5
C10 C11 H11 119.0
C12 C11 C10 121.97(16)
C12 C11 H11 119.0
C11 C12 H12 119.9
C11 C12 C13 120.27(16)
C13 C12 H12 119.9
C12 C13 H13 120.7
C14 C13 C12 118.52(15)
C14 C13 H13 120.7
C9 C14 C1 108.82(14)
C13 C14 C1 131.02(14)
C13 C14 C9 120.15(14)
C5 C15 H15A 109.5
C5 C15 H15B 109.5
C5 C15 H15C 109.5
H15A C15 H15B 109.5
H15A C15 H15C 109.5
H15B C15 H15C 109.5
C6 C16 H16A 109.5
C6 C16 H16B 109.5
C6 C16 H16C 109.5
H16A C16 H16B 109.5
H16A C16 H16C 109.5
H16B C16 H16C 109.5
C2 N1 C3 103.31(13)
C2 N2 C8 106.64(13)
C2 N2 C9 111.57(12)
C8 N2 C9 141.79(12)

loop_
_geom_bond_atom_site_label_1
_geom_bond_atom_site_label_2
_geom_bond_distance
C1 C2 1.488(2)
C1 C14 1.482(2)
C1 O1 1.2104(18)
C2 N1 1.300(2)
C2 N2 1.3717(18)
C3 C4 1.391(2)
C3 C8 1.402(2)
C3 N1 1.394(2)
C4 H4 0.9300
C4 C5 1.375(2)
C5 C6 1.417(2)
C5 C15 1.506(2)
C6 C7 1.384(2)
C6 C16 1.501(2)
C7 H7 0.9300
C7 C8 1.380(2)
C8 N2 1.3749(18)
C9 C10 1.365(2)
C9 C14 1.3937(19)
C9 N2 1.411(2)
C10 H10 0.9300
C10 C11 1.386(2)
C11 H11 0.9300
C11 C12 1.377(2)
C12 H12 0.9300
C12 C13 1.385(2)
C13 H13 0.9300
C13 C14 1.374(2)
C15 H15A 0.9600
C15 H15B 0.9600
C15 H15C 0.9600
C16 H16A 0.9600
C16 H16B 0.9600
C16 H16C 0.9600
